data_2214487
loop_
_publ_author_name
'Sarojini, B. K.'
'Yathirajan, H. S.'
'Narayana, B.'
'Sunil, K.'
'Bolte, Michael'

_publ_section_title
;
 1,5-Bis[(1<i>E</i>)-3,4-dimethoxybenzylidene]thiocarbonohydrazide
 tetrahydrate
;
_journal_coeditor_code AT2339
_journal_issue 8
_journal_name_full 'Acta Crystallographica Section E'
_journal_page_first o3521
_journal_page_last o3521
_journal_paper_doi 10.1107/S1600536807034265
_journal_volume 63
_journal_year 2007
_chemical_formula_iupac 'C19 H22 N4 O4 S, 4H2 O'
_chemical_formula_moiety 'C19 H22 N4 O4 S, 4H2 O'
_chemical_formula_sum 'C19 H30 N4 O8 S'
_chemical_formula_weight 474.53
_chemical_name_systematic
;
1,5-Bis[(1E)-3,4-dimethoxybenzylidene]thiocarbonohydrazide tetrahydrate
;
_space_group_IT_number 14
_symmetry_cell_setting monoclinic
_symmetry_space_group_name_Hall '-P 2yn'
_symmetry_space_group_name_H-M 'P 1 21/n 1'
_atom_sites_solution_hydrogens geom
_atom_sites_solution_primary direct
_atom_sites_solution_secondary difmap
_audit_creation_method SHELXL-97
_cell_angle_alpha 90.00
_cell_angle_beta 92.815(5)
_cell_angle_gamma 90.00
_cell_formula_units_Z 4
_cell_length_a 15.9418(11)
_cell_length_b 8.7714(7)
_cell_length_c 16.6510(11)
_cell_measurement_reflns_used 17322
_cell_measurement_temperature 173(2)
_cell_measurement_theta_max 25.7
_cell_measurement_theta_min 3.6
_cell_volume 2325.5(3)
_computing_cell_refinement X-AREA
_computing_data_collection 'X-AREA (Stoe & Cie, 2001)'
_computing_data_reduction X-AREA
_computing_molecular_graphics 'XP in SHELXTL-Plus (Sheldrick, 1991)'
_computing_publication_material 'SHELXL97 and PLATON (Spek, 2003)'
_computing_structure_refinement 'SHELXL97 (Sheldrick, 1997)'
_computing_structure_solution 'SHELXS86 (Sheldrick, 1990)'
_diffrn_ambient_temperature 173(2)
_diffrn_measured_fraction_theta_full 0.996
_diffrn_measured_fraction_theta_max 0.989
_diffrn_measurement_device_type 'Stoe IPDSII two-circle'
_diffrn_measurement_method \w
_diffrn_radiation_monochromator graphite
_diffrn_radiation_source 'fine-focus sealed tube'
_diffrn_radiation_type MoK\a
_diffrn_radiation_wavelength 0.71073
_diffrn_reflns_av_R_equivalents 0.0435
_diffrn_reflns_av_sigmaI/netI 0.0276
_diffrn_reflns_limit_h_max 19
_diffrn_reflns_limit_h_min -19
_diffrn_reflns_limit_k_max 10
_diffrn_reflns_limit_k_min -10
_diffrn_reflns_limit_l_max 19
_diffrn_reflns_limit_l_min -20
_diffrn_reflns_number 18188
_diffrn_reflns_theta_full 25.00
_diffrn_reflns_theta_max 25.62
_diffrn_reflns_theta_min 3.46
_diffrn_standards_number 0
_exptl_absorpt_coefficient_mu 0.191
_exptl_absorpt_correction_T_max 0.9506
_exptl_absorpt_correction_T_min 0.9368
_exptl_absorpt_correction_type multi-scan
_exptl_absorpt_process_details '(MULABS; Spek, 2003; Blessing, 1995)'
_exptl_crystal_colour red-brown
_exptl_crystal_density_diffrn 1.355
_exptl_crystal_density_method 'not measured'
_exptl_crystal_description block
_exptl_crystal_F_000 1008
_exptl_crystal_size_max 0.33
_exptl_crystal_size_mid 0.32
_exptl_crystal_size_min 0.28
_refine_diff_density_max 0.542
_refine_diff_density_min -0.398
_refine_ls_extinction_method none
_refine_ls_goodness_of_fit_ref 1.045
_refine_ls_hydrogen_treatment mixed
_refine_ls_matrix_type full
_refine_ls_number_parameters 325
_refine_ls_number_reflns 4349
_refine_ls_number_restraints 12
_refine_ls_restrained_S_all 2.451
_refine_ls_R_factor_all 0.0500
_refine_ls_R_factor_gt 0.0416
_refine_ls_shift/su_max 0.000
_refine_ls_shift/su_mean 0.000
_refine_ls_structure_factor_coef Fsqd
_refine_ls_weighting_details 'calc w=1/[\s^2^(Fo^2^)+(0.0583P)^2^+1.0873P] where P=(Fo^2^+2Fc^2^)/3'
_refine_ls_weighting_scheme calc
_refine_ls_wR_factor_gt 0.1044
_refine_ls_wR_factor_ref 0.1083
_reflns_number_gt 3712
_reflns_number_total 4349
_reflns_threshold_expression I>2sigma(I)
_cod_data_source_file at2339.cif
_cod_data_source_block I
_cod_original_sg_symbol_H-M 'P 21/n'
_cod_database_code 2214487
_cod_database_fobs_code 2214487

loop_
_symmetry_equiv_pos_as_xyz
'x, y, z'
'-x+1/2, y+1/2, -z+1/2'
'-x, -y, -z'
'x-1/2, -y-1/2, z-1/2'

loop_
_atom_site_type_symbol
_atom_site_label
_atom_site_fract_x
_atom_site_fract_y
_atom_site_fract_z
_atom_site_U_iso_or_equiv
_atom_site_adp_type
_atom_site_calc_flag
_atom_site_refinement_flags
_atom_site_occupancy
S S1 0.62197(6) 0.59999(11) 0.48744(7) 0.0229(3) Uani d . 1
N N1 0.6007(2) 0.1935(4) 0.5838(2) 0.0194(7) Uani d . 1
N N2 0.5838(2) 0.3291(4) 0.5438(2) 0.0206(7) Uani d . 1
H H2 0.533(4) 0.346(7) 0.524(4) 0.048(17) Uiso d . 1
N N3 0.7878(2) 0.4980(4) 0.5639(2) 0.0212(7) Uani d . 1
N N4 0.7202(2) 0.4006(4) 0.5727(2) 0.0204(7) Uani d . 1
H H4 0.728(3) 0.309(7) 0.590(3) 0.034(14) Uiso d . 1
O O1 1.02971(18) 0.8313(3) 0.46858(19) 0.0284(7) Uani d . 1
O O2 1.15681(17) 0.7740(3) 0.56386(19) 0.0264(7) Uani d . 1
O O3 0.70084(17) -0.3072(3) 0.72897(18) 0.0237(7) Uani d . 1
O O4 0.56812(18) -0.4716(3) 0.73882(19) 0.0267(7) Uani d . 1
C C1 0.5380(2) 0.1016(4) 0.5873(2) 0.0197(8) Uani d . 1
H H1 0.4850 0.1314 0.5637 0.024 Uiso calc R 1
C C2 0.8533(2) 0.4659(5) 0.6089(2) 0.0208(8) Uani d . 1
H H2A 0.8509 0.3859 0.6472 0.025 Uiso calc R 1
C C3 0.6448(2) 0.4356(4) 0.5375(2) 0.0181(8) Uani d . 1
C C11 0.5458(2) -0.0475(4) 0.6265(2) 0.0191(8) Uani d . 1
C C12 0.6238(2) -0.1012(4) 0.6591(2) 0.0184(8) Uani d . 1
H H12 0.6727 -0.0401 0.6561 0.022 Uiso calc R 1
C C13 0.6288(2) -0.2430(4) 0.6954(2) 0.0184(8) Uani d . 1
C C14 0.5556(3) -0.3341(4) 0.7008(2) 0.0208(8) Uani d . 1
C C15 0.4790(3) -0.2810(5) 0.6688(3) 0.0240(9) Uani d . 1
H H15 0.4299 -0.3418 0.6720 0.029 Uiso calc R 1
C C16 0.4742(3) -0.1377(5) 0.6319(3) 0.0236(9) Uani d . 1
H H16 0.4217 -0.1015 0.6103 0.028 Uiso calc R 1
C C17 0.4996(3) -0.5796(5) 0.7329(3) 0.0297(10) Uani d . 1
H H17A 0.4509 -0.5372 0.7588 0.045 Uiso calc R 1
H H17B 0.5168 -0.6749 0.7596 0.045 Uiso calc R 1
H H17C 0.4846 -0.6000 0.6761 0.045 Uiso calc R 1
C C18 0.7780(2) -0.2235(5) 0.7209(3) 0.0258(9) Uani d . 1
H H18A 0.7878 -0.2090 0.6638 0.039 Uiso calc R 1
H H18B 0.8249 -0.2809 0.7464 0.039 Uiso calc R 1
H H18C 0.7737 -0.1239 0.7470 0.039 Uiso calc R 1
C C21 0.9316(2) 0.5514(4) 0.6017(2) 0.0198(8) Uani d . 1
C C22 0.9387(2) 0.6590(5) 0.5394(3) 0.0211(8) Uani d . 1
H H22 0.8913 0.6827 0.5048 0.025 Uiso calc R 1
C C23 1.0145(2) 0.7296(4) 0.5290(3) 0.0211(8) Uani d . 1
C C24 1.0852(2) 0.6970(4) 0.5814(3) 0.0208(8) Uani d . 1
C C25 1.0777(2) 0.5930(5) 0.6435(3) 0.0228(9) Uani d . 1
H H25 1.1246 0.5714 0.6791 0.027 Uiso calc R 1
C C26 1.0006(2) 0.5200(5) 0.6532(2) 0.0215(8) Uani d . 1
H H26 0.9955 0.4483 0.6955 0.026 Uiso calc R 1
C C27 0.9587(3) 0.8724(6) 0.4161(3) 0.0325(10) Uani d . 1
H H27A 0.9398 0.7830 0.3848 0.049 Uiso calc R 1
H H27B 0.9750 0.9533 0.3794 0.049 Uiso calc R 1
H H27C 0.9129 0.9087 0.4483 0.049 Uiso calc R 1
C C28 1.2329(3) 0.7296(6) 0.6074(3) 0.0301(10) Uani d . 1
H H28A 1.2280 0.7515 0.6647 0.045 Uiso calc R 1
H H28B 1.2802 0.7870 0.5873 0.045 Uiso calc R 1
H H28C 1.2424 0.6202 0.6001 0.045 Uiso calc R 1
O O1W 1.18874(19) 0.9053(4) 0.4019(2) 0.0301(7) Uani d D 1
H H1WA 1.147(2) 0.882(6) 0.430(2) 0.036 Uiso d D 1
H H1WB 1.171(3) 0.922(6) 0.3536(15) 0.036 Uiso d D 1
O O2W 0.2300(3) 0.5813(5) 0.9698(2) 0.0592(12) Uani d D 1
H H2WA 0.214(4) 0.666(5) 0.987(4) 0.071 Uiso d D 1
H H2WB 0.252(4) 0.535(7) 1.010(3) 0.071 Uiso d D 1
O O3W 0.2901(3) 0.5995(5) 0.8110(3) 0.0601(12) Uani d D 1
H H3WA 0.274(4) 0.529(6) 0.777(3) 0.072 Uiso d D 1
H H3WB 0.268(4) 0.576(7) 0.856(2) 0.072 Uiso d D 1
O O4W 0.2830(4) 0.3797(5) 0.6932(3) 0.0706(15) Uani d D 1
H H4WA 0.300(5) 0.396(8) 0.646(2) 0.085 Uiso d D 1
H H4WB 0.259(5) 0.293(5) 0.695(4) 0.085 Uiso d D 1

loop_
_atom_site_aniso_label
_atom_site_aniso_U_11
_atom_site_aniso_U_22
_atom_site_aniso_U_33
_atom_site_aniso_U_12
_atom_site_aniso_U_13
_atom_site_aniso_U_23
S1 0.0204(5) 0.0187(5) 0.0295(6) -0.0011(4) 0.0002(4) 0.0063(4)
N1 0.0198(16) 0.0167(16) 0.0216(18) 0.0005(13) -0.0002(13) 0.0034(13)
N2 0.0174(17) 0.0184(16) 0.0258(19) -0.0014(13) -0.0022(14) 0.0059(14)
N3 0.0178(16) 0.0210(16) 0.0248(19) -0.0034(13) 0.0015(13) 0.0012(14)
N4 0.0182(16) 0.0182(17) 0.0246(19) -0.0030(13) -0.0008(13) 0.0037(14)
O1 0.0248(15) 0.0308(16) 0.0296(17) -0.0023(13) 0.0008(12) 0.0128(13)
O2 0.0184(14) 0.0300(16) 0.0309(17) -0.0056(12) 0.0016(12) 0.0045(13)
O3 0.0198(14) 0.0216(14) 0.0295(17) -0.0001(11) -0.0011(12) 0.0069(12)
O4 0.0272(15) 0.0186(14) 0.0344(18) -0.0040(12) 0.0023(13) 0.0083(13)
C1 0.0183(18) 0.0195(19) 0.021(2) 0.0001(15) -0.0013(15) 0.0007(16)
C2 0.022(2) 0.0205(19) 0.020(2) -0.0022(16) 0.0024(15) 0.0010(16)
C3 0.0198(19) 0.0183(18) 0.0164(19) -0.0016(15) 0.0019(14) -0.0009(15)
C11 0.0208(19) 0.0191(19) 0.017(2) -0.0017(15) 0.0007(15) -0.0001(16)
C12 0.0185(18) 0.0185(19) 0.018(2) -0.0033(15) 0.0018(15) -0.0012(15)
C13 0.0202(19) 0.0197(19) 0.015(2) -0.0001(15) 0.0005(14) -0.0017(15)
C14 0.026(2) 0.0171(18) 0.019(2) -0.0019(16) 0.0033(16) 0.0013(16)
C15 0.022(2) 0.023(2) 0.027(2) -0.0072(16) 0.0016(16) 0.0008(17)
C16 0.020(2) 0.024(2) 0.026(2) -0.0031(16) -0.0036(16) 0.0008(17)
C17 0.036(2) 0.021(2) 0.033(3) -0.0096(18) 0.0076(19) 0.0022(18)
C18 0.0183(19) 0.026(2) 0.033(2) -0.0009(16) -0.0003(16) 0.0051(18)
C21 0.0193(19) 0.0185(18) 0.022(2) -0.0006(15) 0.0028(15) -0.0022(16)
C22 0.0188(19) 0.0223(19) 0.022(2) 0.0008(15) -0.0005(15) 0.0000(16)
C23 0.023(2) 0.0187(19) 0.021(2) 0.0003(16) 0.0034(16) 0.0020(16)
C24 0.0186(19) 0.0198(19) 0.024(2) -0.0016(15) 0.0044(15) -0.0025(16)
C25 0.0199(19) 0.026(2) 0.022(2) 0.0003(16) -0.0011(15) -0.0002(17)
C26 0.024(2) 0.0207(19) 0.020(2) -0.0006(16) 0.0018(16) 0.0024(16)
C27 0.033(2) 0.035(2) 0.029(3) 0.0017(19) -0.0029(19) 0.012(2)
C28 0.018(2) 0.039(3) 0.033(3) -0.0034(18) -0.0018(17) 0.001(2)
O1W 0.0291(16) 0.0345(17) 0.0270(18) -0.0094(14) 0.0026(13) 0.0030(14)
O2W 0.094(3) 0.051(2) 0.033(2) 0.043(2) 0.008(2) 0.0042(18)
O3W 0.090(3) 0.050(2) 0.041(2) 0.002(2) 0.006(2) 0.000(2)
O4W 0.127(5) 0.047(3) 0.039(2) -0.019(3) 0.026(3) -0.004(2)

loop_
_atom_type_symbol
_atom_type_description
_atom_type_scat_dispersion_real
_atom_type_scat_dispersion_imag
_atom_type_scat_source
C C 0.0033 0.0016 'International Tables Vol C Tables 4.2.6.8 and 6.1.1.4'
H H 0.0000 0.0000 'International Tables Vol C Tables 4.2.6.8 and 6.1.1.4'
N N 0.0061 0.0033 'International Tables Vol C Tables 4.2.6.8 and 6.1.1.4'
O O 0.0106 0.0060 'International Tables Vol C Tables 4.2.6.8 and 6.1.1.4'
S S 0.1246 0.1234 'International Tables Vol C Tables 4.2.6.8 and 6.1.1.4'

loop_
_geom_angle_atom_site_label_1
_geom_angle_atom_site_label_2
_geom_angle_atom_site_label_3
_geom_angle
C1 N1 N2 115.2(3)
C3 N2 N1 120.4(3)
C3 N2 H2 120(4)
N1 N2 H2 119(4)
C2 N3 N4 114.6(3)
C3 N4 N3 119.7(3)
C3 N4 H4 118(3)
N3 N4 H4 121(3)
C23 O1 C27 116.4(3)
C24 O2 C28 116.8(3)
C13 O3 C18 116.9(3)
C14 O4 C17 116.9(3)
N1 C1 C11 122.0(3)
N1 C1 H1 119.0
C11 C1 H1 119.0
N3 C2 C21 120.8(4)
N3 C2 H2A 119.6
C21 C2 H2A 119.6
N4 C3 N2 116.0(3)
N4 C3 S1 124.9(3)
N2 C3 S1 119.1(3)
C16 C11 C12 119.5(4)
C16 C11 C1 118.9(3)
C12 C11 C1 121.6(3)
C13 C12 C11 119.9(3)
C13 C12 H12 120.1
C11 C12 H12 120.1
O3 C13 C12 125.1(3)
O3 C13 C14 114.6(3)
C12 C13 C14 120.3(4)
O4 C14 C15 125.2(4)
O4 C14 C13 115.0(3)
C15 C14 C13 119.8(4)
C14 C15 C16 119.8(4)
C14 C15 H15 120.1
C16 C15 H15 120.1
C11 C16 C15 120.8(4)
C11 C16 H16 119.6
C15 C16 H16 119.6
O4 C17 H17A 109.5
O4 C17 H17B 109.5
H17A C17 H17B 109.5
O4 C17 H17C 109.5
H17A C17 H17C 109.5
H17B C17 H17C 109.5
O3 C18 H18A 109.5
O3 C18 H18B 109.5
H18A C18 H18B 109.5
O3 C18 H18C 109.5
H18A C18 H18C 109.5
H18B C18 H18C 109.5
C26 C21 C22 119.8(4)
C26 C21 C2 120.0(4)
C22 C21 C2 120.1(4)
C23 C22 C21 119.7(4)
C23 C22 H22 120.1
C21 C22 H22 120.1
O1 C23 C22 124.8(4)
O1 C23 C24 114.7(3)
C22 C23 C24 120.5(4)
O2 C24 C25 125.8(4)
O2 C24 C23 114.4(4)
C25 C24 C23 119.7(4)
C24 C25 C26 119.6(4)
C24 C25 H25 120.2
C26 C25 H25 120.2
C21 C26 C25 120.7(4)
C21 C26 H26 119.7
C25 C26 H26 119.7
O1 C27 H27A 109.5
O1 C27 H27B 109.5
H27A C27 H27B 109.5
O1 C27 H27C 109.5
H27A C27 H27C 109.5
H27B C27 H27C 109.5
O2 C28 H28A 109.5
O2 C28 H28B 109.5
H28A C28 H28B 109.5
O2 C28 H28C 109.5
H28A C28 H28C 109.5
H28B C28 H28C 109.5
H1WA O1W H1WB 109(3)
H2WA O2W H2WB 106(7)
H3WA O3W H3WB 106(3)
H4WA O4W H4WB 110(4)

loop_
_geom_bond_atom_site_label_1
_geom_bond_atom_site_label_2
_geom_bond_distance
S1 C3 1.696(4)
N1 C1 1.289(5)
N1 N2 1.384(5)
N2 C3 1.355(5)
N2 H2 0.87(6)
N3 C2 1.285(5)
N3 N4 1.388(5)
N4 C3 1.347(5)
N4 H4 0.86(6)
O1 C23 1.375(5)
O1 C27 1.442(5)
O2 C24 1.370(5)
O2 C28 1.436(5)
O3 C13 1.374(5)
O3 C18 1.445(5)
O4 C14 1.372(5)
O4 C17 1.446(5)
C1 C11 1.464(5)
C1 H1 0.9500
C2 C21 1.466(5)
C2 H2A 0.9500
C11 C16 1.395(5)
C11 C12 1.413(5)
C12 C13 1.383(5)
C12 H12 0.9500
C13 C14 1.420(5)
C14 C15 1.389(6)
C15 C16 1.399(6)
C15 H15 0.9500
C16 H16 0.9500
C17 H17A 0.9800
C17 H17B 0.9800
C17 H17C 0.9800
C18 H18A 0.9800
C18 H18B 0.9800
C18 H18C 0.9800
C21 C26 1.389(6)
C21 C22 1.411(6)
C22 C23 1.377(6)
C22 H22 0.9500
C23 C24 1.420(6)
C24 C25 1.387(6)
C25 C26 1.403(6)
C25 H25 0.9500
C26 H26 0.9500
C27 H27A 0.9800
C27 H27B 0.9800
C27 H27C 0.9800
C28 H28A 0.9800
C28 H28B 0.9800
C28 H28C 0.9800
O1W H1WA 0.85(2)
O1W H1WB 0.85(2)
O2W H2WA 0.84(2)
O2W H2WB 0.84(2)
O3W H3WA 0.87(2)
O3W H3WB 0.87(2)
O4W H4WA 0.85(2)
O4W H4WB 0.85(2)

loop_
_geom_hbond_atom_site_label_D
_geom_hbond_atom_site_label_H
_geom_hbond_atom_site_label_A
_geom_hbond_site_symmetry_A
_geom_hbond_distance_DH
_geom_hbond_distance_HA
_geom_hbond_distance_DA
_geom_hbond_angle_DHA
N2 H2 S1 3_666 0.87(6) 2.52(6) 3.355(4) 161(5)
N4 H4 O1W 3_766 0.86(6) 2.31(6) 3.070(5) 148(5)
O1W H1WA O1 . 0.85(2) 2.06(3) 2.891(4) 165(4)
O1W H1WB O3 4_665 0.85(2) 2.37(4) 3.021(4) 133(4)
O2W H2WA S1 4_576 0.84(2) 2.52(4) 3.305(4) 155(7)
O2W H2WB O1W 2_646 0.84(2) 2.05(3) 2.890(5) 173(7)
O3W H3WB O2W . 0.87(2) 2.02(3) 2.861(6) 163(6)
O3W H3WA O4W . 0.87(2) 1.92(3) 2.749(6) 158(6)
O4W H4WA S1 3_666 0.85(2) 2.60(3) 3.438(5) 167(7)

loop_
_geom_torsion_atom_site_label_1
_geom_torsion_atom_site_label_2
_geom_torsion_atom_site_label_3
_geom_torsion_atom_site_label_4
_geom_torsion
C1 N1 N2 C3 178.9(4)
C2 N3 N4 C3 170.5(4)
N2 N1 C1 C11 179.2(3)
N4 N3 C2 C21 175.3(3)
N3 N4 C3 N2 175.1(3)
N3 N4 C3 S1 -5.1(5)
N1 N2 C3 N4 -0.6(5)
N1 N2 C3 S1 179.5(3)
N1 C1 C11 C16 176.6(4)
N1 C1 C11 C12 -3.2(6)
C16 C11 C12 C13 0.5(6)
C1 C11 C12 C13 -179.7(4)
C18 O3 C13 C12 -4.1(6)
C18 O3 C13 C14 176.4(3)
C11 C12 C13 O3 179.9(4)
C11 C12 C13 C14 -0.7(6)
C17 O4 C14 C15 11.1(6)
C17 O4 C14 C13 -168.9(4)
O3 C13 C14 O4 0.1(5)
C12 C13 C14 O4 -179.3(4)
O3 C13 C14 C15 -179.9(4)
C12 C13 C14 C15 0.6(6)
O4 C14 C15 C16 179.5(4)
C13 C14 C15 C16 -0.4(6)
C12 C11 C16 C15 -0.3(6)
C1 C11 C16 C15 179.9(4)
C14 C15 C16 C11 0.3(6)
N3 C2 C21 C26 177.1(4)
N3 C2 C21 C22 -6.8(6)
C26 C21 C22 C23 1.5(6)
C2 C21 C22 C23 -174.6(4)
C27 O1 C23 C22 4.1(6)
C27 O1 C23 C24 -177.5(4)
C21 C22 C23 O1 177.2(4)
C21 C22 C23 C24 -1.2(6)
C28 O2 C24 C25 7.8(6)
C28 O2 C24 C23 -171.4(4)
O1 C23 C24 O2 0.9(5)
C22 C23 C24 O2 179.4(4)
O1 C23 C24 C25 -178.4(4)
C22 C23 C24 C25 0.1(6)
O2 C24 C25 C26 -178.5(4)
C23 C24 C25 C26 0.6(6)
C22 C21 C26 C25 -0.7(6)
C2 C21 C26 C25 175.4(4)
C24 C25 C26 C21 -0.4(6)

loop_
_cod_related_entry_id
_cod_related_entry_database
_cod_related_entry_code
1 ChemSpider 21184668
